data_4071010
loop_
_publ_author_name
'Zhao, Liang'
'Chen, Xu-Dong'
'Mak, Thomas C. W.'

_publ_section_title
;
 Silver(I)&#x2212;Ethynide Supramolecular Synthons in the Assembly of
 \p&#x2212;\p Stacked Infinite Columns&#x22A5;
;
_journal_issue 11
_journal_name_full Organometallics
_journal_page_first 2483
_journal_paper_doi 10.1021/om701201m
_journal_volume 27
_journal_year 2008
_chemical_formula_sum 'C16 H4 Ag14 N10 O30 S2'
_chemical_formula_weight 2390.59
_chemical_name_common '2[C4H2S-2,3-(CCAg)2] ?10AgNO3'
_chemical_name_systematic
; 
 ? 
;
_space_group_IT_number 46
_symmetry_cell_setting orthorhombic
_symmetry_space_group_name_Hall 'I 2 -2a'
_symmetry_space_group_name_H-M 'I m a 2'
_atom_sites_solution_hydrogens geom
_atom_sites_solution_primary direct
_atom_sites_solution_secondary difmap
_audit_creation_method SHELXL-97
_cell_angle_alpha 90.00
_cell_angle_beta 90.00
_cell_angle_gamma 90.00
_cell_formula_units_Z 8
_cell_length_a 28.477(3)
_cell_length_b 22.881(2)
_cell_length_c 12.4585(12)
_cell_measurement_temperature 293(2)
_cell_volume 8117.7(14)
_computing_structure_refinement 'SHELXL-97 (Sheldrick, 1997)'
_computing_structure_solution 'SHELXS-97 (Sheldrick, 1990)'
_diffrn_ambient_temperature 293(2)
_diffrn_measured_fraction_theta_full 0.996
_diffrn_measured_fraction_theta_max 0.996
_diffrn_radiation_monochromator graphite
_diffrn_radiation_source 'fine-focus sealed tube'
_diffrn_radiation_type MoK\a
_diffrn_radiation_wavelength 0.71073
_diffrn_reflns_av_R_equivalents 0.0425
_diffrn_reflns_av_sigmaI/netI 0.0441
_diffrn_reflns_limit_h_max 37
_diffrn_reflns_limit_h_min -35
_diffrn_reflns_limit_k_max 30
_diffrn_reflns_limit_k_min -27
_diffrn_reflns_limit_l_max 16
_diffrn_reflns_limit_l_min -11
_diffrn_reflns_number 28290
_diffrn_reflns_theta_full 28.38
_diffrn_reflns_theta_max 28.38
_diffrn_reflns_theta_min 1.43
_exptl_absorpt_coefficient_mu 6.806
_exptl_absorpt_correction_T_max 1.000000
_exptl_absorpt_correction_T_min 0.569640
_exptl_absorpt_correction_type multi-scan
_exptl_crystal_colour Yellow
_exptl_crystal_density_diffrn 3.912
_exptl_crystal_density_method 'not measured'
_exptl_crystal_description Prism
_exptl_crystal_F_000 8800
_exptl_crystal_size_max 0.37
_exptl_crystal_size_mid 0.30
_exptl_crystal_size_min 0.24
_refine_diff_density_max 1.122
_refine_diff_density_min -0.779
_refine_diff_density_rms 0.163
_refine_ls_abs_structure_details 'Flack H D (1983), Acta Cryst. A39, 876-881'
_refine_ls_abs_structure_Flack 0.08(4)
_refine_ls_extinction_method none
_refine_ls_goodness_of_fit_ref 1.035
_refine_ls_hydrogen_treatment mixed
_refine_ls_matrix_type full
_refine_ls_number_parameters 726
_refine_ls_number_reflns 8560
_refine_ls_number_restraints 1
_refine_ls_restrained_S_all 1.035
_refine_ls_R_factor_all 0.0519
_refine_ls_R_factor_gt 0.0349
_refine_ls_shift/su_max 0.001
_refine_ls_shift/su_mean 0.000
_refine_ls_structure_factor_coef Fsqd
_refine_ls_weighting_details 'calc w=1/[\s^2^(Fo^2^)+(0.0317P)^2^+40.6786P] where P=(Fo^2^+2Fc^2^)/3'
_refine_ls_weighting_scheme calc
_refine_ls_wR_factor_gt 0.0731
_refine_ls_wR_factor_ref 0.0817
_reflns_number_gt 6923
_reflns_number_total 8560
_reflns_threshold_expression >2sigma(I)
_cod_data_source_file om701201m-file003.cif
_cod_data_source_block Complex_2
_cod_depositor_comments
;
The following automatic conversions were performed:

'_symmetry_cell_setting' value 'Orthorhombic' changed to
'orthorhombic' according to
/home/saulius/struct/CIF-dictionaries/cif_core.dic dictionary named
'cif_core.dic' version 2.4.1 from
2010-06-29.

'_exptl_absorpt_correction_type' value 'Multi-scan'
changed to 'multi-scan' according to
/home/saulius/struct/CIF-dictionaries/cif_core.dic dictionary named
'cif_core.dic' version 2.4.1 from 2010-06-29.

Automatic conversion script
Id: cif_fix_values 1715 2011-07-08 13:25:40Z adriana 
;
_cod_original_sg_symbol_H-M Ima2
_cod_database_code 4071010

loop_
_symmetry_equiv_pos_as_xyz
'x, y, z'
'-x, -y, z'
'x+1/2, -y, z'
'-x+1/2, y, z'
'x+1/2, y+1/2, z+1/2'
'-x+1/2, -y+1/2, z+1/2'
'x+1, -y+1/2, z+1/2'
'-x+1, y+1/2, z+1/2'

loop_
_atom_site_label
_atom_site_type_symbol
_atom_site_fract_x
_atom_site_fract_y
_atom_site_fract_z
_atom_site_U_iso_or_equiv
_atom_site_adp_type
_atom_site_occupancy
_atom_site_symmetry_multiplicity
_atom_site_calc_flag
_atom_site_refinement_flags
_atom_site_disorder_assembly
_atom_site_disorder_group
Ag1 Ag 0.10009(18) 0.6647(2) 0.6346(4) 0.0718(13) Uani 0.80 1 d P . .
Ag1' Ag 0.1111(7) 0.6671(7) 0.6294(12) 0.053(3) Uani 0.20 1 d P . .
Ag2 Ag 0.06581(3) 0.60830(4) 0.43792(7) 0.0512(2) Uani 1 1 d . . .
Ag3 Ag 0.16512(3) 0.60573(4) 0.43132(7) 0.0498(2) Uani 1 1 d . . .
Ag4 Ag 0.13289(3) 0.47339(3) 0.48726(7) 0.0493(2) Uani 1 1 d . A .
Ag5 Ag 0.15044(4) 0.34167(4) 0.44083(8) 0.0667(3) Uani 1 1 d . . .
Ag6 Ag 0.07475(3) 0.31865(3) 0.58540(7) 0.04468(19) Uani 1 1 d . . .
Ag7 Ag 0.17018(18) 0.3011(2) 0.6692(3) 0.0502(7) Uani 0.70 1 d P . .
Ag7' Ag 0.1772(4) 0.3029(6) 0.6347(9) 0.079(3) Uani 0.30 1 d P . .
Ag8 Ag 0.18211(3) 0.70113(4) -0.01774(8) 0.0506(2) Uani 1 1 d . . .
Ag9 Ag 0.2500 0.69664(6) 0.16903(11) 0.0565(3) Uani 1 2 d S . .
Ag10 Ag 0.2500 0.56894(5) 0.14449(10) 0.0472(3) Uani 1 2 d S . .
Ag11 Ag 0.19737(3) 0.45640(4) 0.19429(7) 0.0488(2) Uani 1 1 d . . .
Ag12 Ag 0.2500 0.3728(3) 0.0397(5) 0.0494(13) Uani 0.80 2 d SP . .
Ag2A Ag 0.244(2) 0.3823(10) 0.013(2) 0.049(9) Uani 0.10 1 d P . .
Ag13 Ag 0.00952(3) 0.17743(4) 0.40630(9) 0.0570(2) Uani 1 1 d . . .
Ag14 Ag -0.04655(3) 0.12461(3) 0.60606(7) 0.04491(18) Uani 1 1 d . . .
Ag15 Ag 0.05424(3) 0.12936(3) 0.61352(7) 0.04474(19) Uani 1 1 d . . .
Ag16 Ag 0.0000 0.0000 0.61500(12) 0.0499(3) Uani 1 2 d S . .
S1 S 0.12126(13) 0.55432(17) 0.8566(3) 0.0335(8) Uani 0.60 1 d P A 1
S1' S 0.1313(3) 0.4365(3) 0.8747(7) 0.0239(17) Uani 0.40 1 d P A 2
C5 C 0.1273(9) 0.4413(14) 0.870(2) 0.104(10) Uani 1 1 d . A .
H5A H 0.1279 0.4040 0.8998 0.125 Uiso 1 1 calc R . .
C1 C 0.1152(3) 0.5751(4) 0.5545(7) 0.0289(18) Uani 1 1 d . . .
C2 C 0.1192(2) 0.5498(4) 0.6385(7) 0.0272(17) Uani 1 1 d . A .
C3 C 0.1232(3) 0.5203(4) 0.7392(7) 0.0264(17) Uani 1 1 d . . .
C4 C 0.1257(3) 0.4987(5) 0.9264(9) 0.046(3) Uani 1 1 d . . .
H4A H 0.1273 0.5010 1.0009 0.056 Uiso 1 1 calc R A 1
C6 C 0.1277(3) 0.4599(4) 0.7469(7) 0.0288(18) Uani 1 1 d . A .
C7 C 0.1317(3) 0.4211(3) 0.6598(7) 0.0243(16) Uani 1 1 d . . .
C8 C 0.1359(3) 0.3832(4) 0.5919(8) 0.0304(18) Uani 1 1 d . A .
S2 S 0.2500 0.48205(18) -0.2446(3) 0.0483(9) Uani 1 2 d S . .
C9 C 0.2500 0.4739(6) 0.0713(11) 0.032(3) Uani 1 2 d S . .
C10 C 0.2500 0.4915(5) -0.0218(10) 0.023(2) Uani 1 2 d S . .
C11 C 0.2500 0.5188(6) -0.1250(10) 0.031(3) Uani 1 2 d S . .
C12 C 0.2500 0.5447(8) -0.3118(11) 0.052(4) Uani 1 2 d S . .
H12A H 0.2500 0.5446 -0.3864 0.062 Uiso 1 2 calc SR . .
C13 C 0.2500 0.5937(5) -0.2599(9) 0.028(3) Uani 1 2 d S . .
H13A H 0.2500 0.6311 -0.2893 0.033 Uiso 1 2 calc SR . .
C14 C 0.2500 0.5783(6) -0.1432(10) 0.031(3) Uani 1 2 d S . .
C15 C 0.2500 0.6184(5) -0.0552(10) 0.029(3) Uani 1 2 d S . .
C16 C 0.2500 0.6518(6) 0.0204(11) 0.036(3) Uani 1 2 d S . .
S3 S 0.0047(4) 0.0592(4) 0.1926(8) 0.0283(18) Uani 0.50 1 d P B 1
C21 C 0.0061(15) 0.049(2) 0.209(4) 0.059(16) Uani 0.50 1 d P B 2
H21A H 0.0112 0.0880 0.1880 0.071 Uiso 0.50 1 calc PR B 2
C17 C 0.0061(3) 0.0885(4) 0.4994(7) 0.0281(18) Uani 1 1 d . . .
C18 C 0.0053(3) 0.0648(4) 0.4135(8) 0.0291(18) Uani 1 1 d . B .
C19 C 0.0030(3) 0.0302(3) 0.3179(7) 0.0263(17) Uani 1 1 d . . .
C20 C 0.0000 0.0000 0.1334(14) 0.055(5) Uani 1 2 d S . .
H20A H 0.0000 0.0000 0.065(16) 0.065 Uiso 1 2 d S . .
N1 N 0.0807(3) 0.7411(4) -0.0632(7) 0.0418(18) Uani 1 1 d . . .
O1 O 0.0831(3) 0.6881(4) -0.0637(9) 0.077(3) Uani 1 1 d . . .
O2 O 0.1177(3) 0.7713(4) -0.0488(7) 0.060(2) Uani 1 1 d . . .
O3 O 0.0430(2) 0.7675(4) -0.0748(8) 0.068(2) Uani 1 1 d . . .
N2 N 0.0990(3) 0.2340(3) 0.3492(7) 0.0404(19) Uani 1 1 d . . .
O4 O 0.1361(2) 0.2605(3) 0.3348(7) 0.053(2) Uani 1 1 d . . .
O5 O 0.0897(3) 0.1874(3) 0.3006(6) 0.0467(18) Uani 1 1 d . . .
O6 O 0.0680(2) 0.2533(3) 0.4130(6) 0.0541(19) Uani 1 1 d . . .
N3 N -0.0150(2) 0.2617(3) 0.6606(7) 0.0345(17) Uani 1 1 d . . .
O7 O -0.0177(3) 0.3141(3) 0.6828(8) 0.063(2) Uani 1 1 d . . .
O8 O 0.0246(2) 0.2411(3) 0.6363(7) 0.052(2) Uani 1 1 d . . .
O9 O -0.0491(2) 0.2298(3) 0.6628(7) 0.051(2) Uani 1 1 d . . .
N4 N -0.1429(2) 0.1077(3) 0.6882(6) 0.0304(16) Uani 1 1 d . . .
O10 O -0.1055(2) 0.1194(3) 0.7348(5) 0.0364(15) Uani 1 1 d . . .
O11 O -0.1450(2) 0.1009(3) 0.5919(6) 0.0457(17) Uani 1 1 d . . .
O12 O -0.1795(2) 0.1012(3) 0.7460(5) 0.0422(16) Uani 1 1 d . . .
N5 N 0.0292(3) 0.3775(3) 0.3614(7) 0.0317(16) Uani 1 1 d . . .
O13 O -0.0092(2) 0.3809(3) 0.3087(5) 0.0406(16) Uani 1 1 d . . .
O14 O 0.0261(3) 0.3829(3) 0.4584(5) 0.0489(19) Uani 1 1 d . . .
O15 O 0.0660(2) 0.3700(3) 0.3118(6) 0.0402(16) Uani 1 1 d . . .
N6 N 0.1696(3) 0.7660(5) 0.2478(8) 0.057(3) Uani 1 1 d . . .
O16 O 0.2023(3) 0.7406(6) 0.2976(8) 0.098(4) Uani 1 1 d . . .
O17 O 0.1561(3) 0.8157(4) 0.2814(8) 0.070(2) Uani 1 1 d . . .
O18 O 0.1507(3) 0.7442(4) 0.1697(7) 0.059(2) Uani 1 1 d . . .
N7 N 0.0899(3) 0.4878(3) 0.2634(7) 0.0331(17) Uani 1 1 d . A .
O19 O 0.0568(2) 0.4979(3) 0.3248(7) 0.051(2) Uani 1 1 d . . .
O20 O 0.0834(3) 0.4878(3) 0.1650(6) 0.0508(19) Uani 1 1 d . . .
O21 O 0.1300(2) 0.4767(3) 0.2997(5) 0.0382(16) Uani 1 1 d . . .
N8 N 0.1517(2) 0.1748(3) 0.6031(7) 0.0335(16) Uani 1 1 d . . .
O22 O 0.1160(2) 0.2046(3) 0.6108(8) 0.063(2) Uani 1 1 d . . .
O23 O 0.1910(2) 0.1979(3) 0.6021(7) 0.0503(18) Uani 1 1 d . . .
O24 O 0.1467(3) 0.1210(3) 0.5982(8) 0.061(2) Uani 1 1 d . . .
N9 N 0.2500 0.3270(5) 0.8136(11) 0.042(3) Uani 1 2 d S . .
O25 O 0.2126(3) 0.3385(4) 0.8576(8) 0.064(2) Uani 1 1 d . . .
O26 O 0.2500 0.3035(5) 0.7216(9) 0.049(3) Uani 1 2 d S . .
N10 N 0.2500 0.3476(5) 0.3564(10) 0.040(3) Uani 1 2 d S . .
O27 O 0.2116(2) 0.3668(3) 0.3185(6) 0.0440(17) Uani 1 1 d . . .
O28 O 0.2500 0.3129(5) 0.4298(10) 0.059(3) Uani 1 2 d S . .
N11 N 0.2500 0.6691(5) 0.5049(9) 0.033(2) Uani 1 2 d S . .
O29 O 0.2125(2) 0.6895(4) 0.5356(7) 0.054(2) Uani 1 1 d . . .
O30 O 0.2500 0.6249(4) 0.4442(9) 0.046(3) Uani 1 2 d S . .
N12 N 0.2500 0.4833(6) 0.4315(11) 0.045(3) Uani 1 2 d S . .
O31 O 0.2500 0.4493(8) 0.5127(12) 0.110(6) Uani 1 2 d S . .
O32 O 0.2130(3) 0.4978(4) 0.3934(8) 0.073(3) Uani 1 1 d . . .

loop_
_atom_site_aniso_label
_atom_site_aniso_U_11
_atom_site_aniso_U_22
_atom_site_aniso_U_33
_atom_site_aniso_U_23
_atom_site_aniso_U_13
_atom_site_aniso_U_12
Ag1 0.080(2) 0.045(2) 0.090(2) -0.0225(14) -0.0228(13) 0.0270(15)
Ag1' 0.095(10) 0.022(4) 0.041(4) -0.006(3) -0.013(4) -0.013(5)
Ag2 0.0383(4) 0.0770(6) 0.0384(4) 0.0078(4) -0.0117(3) 0.0049(4)
Ag3 0.0363(4) 0.0726(6) 0.0406(5) 0.0082(4) 0.0045(3) -0.0114(4)
Ag4 0.0844(6) 0.0369(4) 0.0267(4) 0.0020(3) 0.0022(4) 0.0018(4)
Ag5 0.0983(7) 0.0530(5) 0.0488(5) -0.0192(4) 0.0352(5) -0.0183(5)
Ag6 0.0403(4) 0.0410(4) 0.0527(5) 0.0019(4) -0.0019(4) -0.0130(3)
Ag7 0.0420(10) 0.0398(10) 0.0690(17) 0.0069(11) -0.0063(10) 0.0030(7)
Ag7' 0.060(5) 0.044(3) 0.133(9) -0.009(5) -0.044(5) 0.019(3)
Ag8 0.0500(4) 0.0529(5) 0.0489(5) 0.0035(4) -0.0056(4) 0.0128(4)
Ag9 0.0806(8) 0.0440(7) 0.0449(7) -0.0181(5) 0.000 0.000
Ag10 0.0529(6) 0.0307(5) 0.0580(8) -0.0049(5) 0.000 0.000
Ag11 0.0479(4) 0.0565(5) 0.0420(5) 0.0025(4) 0.0167(4) -0.0135(4)
Ag12 0.0441(13) 0.032(2) 0.072(3) -0.0081(16) 0.000 0.000
Ag2A 0.07(3) 0.020(7) 0.052(10) -0.010(6) 0.022(12) -0.007(8)
Ag13 0.0572(5) 0.0358(4) 0.0780(7) 0.0197(4) 0.0086(5) -0.0013(4)
Ag14 0.0423(4) 0.0498(4) 0.0426(4) -0.0041(4) 0.0156(3) 0.0040(3)
Ag15 0.0443(4) 0.0443(4) 0.0456(5) -0.0051(4) -0.0126(4) -0.0067(3)
Ag16 0.0513(6) 0.0424(6) 0.0560(7) 0.000 0.000 -0.0092(5)
S1 0.0371(19) 0.038(2) 0.0254(19) 0.0011(16) 0.0013(15) 0.0001(16)
S1' 0.036(4) 0.019(3) 0.017(4) -0.004(3) 0.008(3) -0.003(3)
C5 0.078(17) 0.13(2) 0.10(2) 0.042(17) -0.032(14) -0.003(14)
C1 0.032(4) 0.028(4) 0.027(5) -0.006(4) 0.000(3) 0.005(3)
C2 0.019(3) 0.031(4) 0.032(5) 0.003(4) -0.004(3) 0.003(3)
C3 0.031(4) 0.030(4) 0.019(4) 0.000(3) -0.002(3) 0.006(3)
C4 0.045(5) 0.068(7) 0.026(5) -0.008(5) 0.009(4) -0.014(5)
C6 0.033(4) 0.029(5) 0.024(4) -0.003(3) 0.000(4) -0.005(3)
C7 0.024(4) 0.028(4) 0.021(4) 0.004(3) -0.001(3) -0.002(3)
C8 0.036(4) 0.023(4) 0.032(5) 0.005(4) -0.004(4) -0.002(3)
S2 0.057(2) 0.047(2) 0.041(2) -0.0046(17) 0.000 0.000
C9 0.031(6) 0.034(7) 0.032(7) -0.001(5) 0.000 0.000
C10 0.020(5) 0.023(6) 0.025(6) 0.008(5) 0.000 0.000
C11 0.029(6) 0.047(8) 0.017(6) -0.007(5) 0.000 0.000
C12 0.055(8) 0.089(13) 0.012(6) 0.008(7) 0.000 0.000
C13 0.051(7) 0.026(6) 0.006(5) 0.002(4) 0.000 0.000
C14 0.037(6) 0.037(7) 0.017(6) 0.005(5) 0.000 0.000
C15 0.040(6) 0.022(6) 0.026(6) -0.001(5) 0.000 0.000
C16 0.042(7) 0.031(7) 0.034(8) -0.017(6) 0.000 0.000
S3 0.041(4) 0.022(3) 0.021(3) 0.000(3) 0.006(3) 0.007(2)
C21 0.054(18) 0.04(2) 0.08(3) 0.029(16) -0.051(18) -0.024(14)
C17 0.036(4) 0.022(4) 0.026(5) -0.006(3) -0.001(4) 0.002(3)
C18 0.024(4) 0.029(4) 0.035(5) 0.005(4) 0.001(3) -0.002(3)
C19 0.028(4) 0.021(4) 0.030(5) 0.001(3) -0.001(3) 0.003(3)
C20 0.041(8) 0.088(13) 0.034(9) 0.000 0.000 0.019(8)
N1 0.044(4) 0.039(5) 0.041(5) -0.001(4) 0.006(4) 0.000(4)
O1 0.087(6) 0.035(5) 0.109(8) 0.001(5) 0.044(6) -0.001(4)
O2 0.056(4) 0.060(5) 0.064(6) -0.006(4) -0.011(4) -0.021(4)
O3 0.045(4) 0.095(7) 0.065(6) 0.012(5) -0.004(4) 0.019(4)
N2 0.056(5) 0.026(4) 0.039(5) -0.001(3) 0.001(4) 0.001(4)
O4 0.040(3) 0.044(5) 0.074(6) -0.019(4) 0.020(4) -0.011(3)
O5 0.068(5) 0.029(4) 0.043(4) -0.008(3) -0.004(4) 0.002(3)
O6 0.063(4) 0.049(4) 0.051(5) -0.016(4) 0.020(4) -0.012(4)
N3 0.031(4) 0.032(4) 0.040(5) -0.004(3) 0.006(3) -0.003(3)
O7 0.060(5) 0.023(4) 0.105(7) -0.015(4) -0.001(5) 0.002(3)
O8 0.037(3) 0.041(4) 0.078(6) -0.006(4) 0.019(4) -0.001(3)
O9 0.031(3) 0.047(4) 0.075(6) -0.015(4) 0.011(3) -0.009(3)
N4 0.029(3) 0.031(4) 0.032(4) 0.004(3) 0.000(3) 0.003(3)
O10 0.027(3) 0.046(4) 0.036(4) 0.002(3) -0.001(3) -0.004(3)
O11 0.053(4) 0.058(5) 0.026(4) -0.006(3) -0.006(3) 0.015(3)
O12 0.028(3) 0.066(5) 0.033(4) 0.010(3) 0.005(3) -0.001(3)
N5 0.036(4) 0.023(4) 0.035(4) -0.001(3) 0.004(3) 0.001(3)
O13 0.028(3) 0.060(5) 0.033(4) -0.003(3) -0.002(3) 0.001(3)
O14 0.051(4) 0.074(5) 0.022(4) -0.002(3) 0.005(3) 0.016(4)
O15 0.033(3) 0.044(4) 0.043(4) -0.003(3) 0.007(3) 0.002(3)
N6 0.041(5) 0.091(9) 0.040(6) -0.007(5) 0.007(4) 0.006(5)
O16 0.072(6) 0.154(11) 0.067(7) -0.044(7) -0.023(5) 0.062(7)
O17 0.081(6) 0.075(6) 0.055(6) -0.005(4) 0.012(5) 0.011(5)
O18 0.055(4) 0.075(6) 0.049(5) -0.002(4) 0.000(4) -0.003(4)
N7 0.038(4) 0.021(4) 0.040(5) 0.000(3) -0.006(4) -0.003(3)
O19 0.034(4) 0.042(4) 0.076(6) -0.010(4) 0.018(4) 0.001(3)
O20 0.064(5) 0.048(4) 0.040(4) 0.002(3) -0.021(4) -0.008(4)
O21 0.027(3) 0.065(5) 0.022(3) -0.003(3) -0.002(3) -0.005(3)
N8 0.037(4) 0.029(4) 0.034(4) 0.003(3) -0.010(3) 0.000(3)
O22 0.041(4) 0.035(4) 0.113(8) 0.002(5) 0.007(4) 0.011(3)
O23 0.036(3) 0.051(4) 0.064(5) 0.005(4) 0.000(4) -0.007(3)
O24 0.060(5) 0.032(4) 0.090(7) -0.010(4) -0.030(5) 0.000(3)
N9 0.038(6) 0.034(7) 0.055(8) -0.005(6) 0.000 0.000
O25 0.046(4) 0.067(6) 0.078(6) -0.017(5) 0.016(4) -0.006(4)
O26 0.040(5) 0.060(7) 0.048(7) -0.019(5) 0.000 0.000
N10 0.057(7) 0.029(6) 0.034(7) 0.009(5) 0.000 0.000
O27 0.042(4) 0.052(5) 0.038(4) 0.008(3) -0.004(3) 0.009(3)
O28 0.060(6) 0.064(7) 0.053(7) 0.029(6) 0.000 0.000
N11 0.030(5) 0.036(6) 0.033(6) 0.008(5) 0.000 0.000
O29 0.037(4) 0.055(5) 0.070(6) 0.003(4) 0.014(4) 0.014(3)
O30 0.039(5) 0.041(6) 0.058(7) -0.020(5) 0.000 0.000
N12 0.032(6) 0.064(8) 0.039(7) -0.039(7) 0.000 0.000
O31 0.198(19) 0.095(12) 0.038(9) -0.008(8) 0.000 0.000
O32 0.045(4) 0.081(6) 0.093(8) -0.034(5) -0.024(5) 0.017(4)

loop_
_atom_type_symbol
_atom_type_description
_atom_type_scat_dispersion_real
_atom_type_scat_dispersion_imag
_atom_type_scat_source
C C 0.0033 0.0016 'International Tables Vol C Tables 4.2.6.8 and 6.1.1.4'
H H 0.0000 0.0000 'International Tables Vol C Tables 4.2.6.8 and 6.1.1.4'
N N 0.0061 0.0033 'International Tables Vol C Tables 4.2.6.8 and 6.1.1.4'
O O 0.0106 0.0060 'International Tables Vol C Tables 4.2.6.8 and 6.1.1.4'
S S 0.1246 0.1234 'International Tables Vol C Tables 4.2.6.8 and 6.1.1.4'
Ag Ag -0.8971 1.1015 'International Tables Vol C Tables 4.2.6.8 and 6.1.1.4'

loop_
_geom_angle_atom_site_label_1
_geom_angle_atom_site_label_2
_geom_angle_atom_site_label_3
_geom_angle
_geom_angle_site_symmetry_1
_geom_angle_site_symmetry_3
C1 Ag1 O17 111.1(4) . 7_465
C1 Ag1 O7 117.0(3) . 2_565
O17 Ag1 O7 113.5(4) 7_465 2_565
C1 Ag1 O18 133.2(4) . 7_465
O17 Ag1 O18 50.5(3) 7_465 7_465
O7 Ag1 O18 109.4(3) 2_565 7_465
C1 Ag1 C2 26.5(3) . .
O17 Ag1 C2 91.9(3) 7_465 .
O7 Ag1 C2 112.4(3) 2_565 .
O18 Ag1 C2 132.6(3) 7_465 .
C1 Ag1 Ag2 46.7(2) . .
O17 Ag1 Ag2 156.0(3) 7_465 .
O7 Ag1 Ag2 88.5(3) 2_565 .
O18 Ag1 Ag2 133.1(3) 7_465 .
C2 Ag1 Ag2 69.7(2) . .
C1 Ag1' O17 117.2(8) . 7_465
C1 Ag1' O18 147.3(10) . 7_465
O17 Ag1' O18 54.6(5) 7_465 7_465
C1 Ag1' C2 26.3(3) . .
O17 Ag1' C2 95.0(6) 7_465 .
O18 Ag1' C2 143.2(8) 7_465 .
C1 Ag1' Ag2 45.3(4) . .
O17 Ag1' Ag2 162.6(8) 7_465 .
O18 Ag1' Ag2 138.5(6) 7_465 .
C2 Ag1' Ag2 68.1(4) . .
C1 Ag1' Ag3 43.1(4) . .
O17 Ag1' Ag3 115.8(8) 7_465 .
O18 Ag1' Ag3 107.9(7) 7_465 .
C2 Ag1' Ag3 63.8(4) . .
Ag2 Ag1' Ag3 53.7(3) . .
C1 Ag2 O13 165.6(3) . 2_565
C1 Ag2 Ag3 50.3(2) . .
O13 Ag2 Ag3 133.24(16) 2_565 .
C1 Ag2 Ag1 51.5(2) . .
O13 Ag2 Ag1 140.6(2) 2_565 .
Ag3 Ag2 Ag1 72.61(11) . .
C1 Ag2 Ag1' 49.4(4) . .
O13 Ag2 Ag1' 143.6(4) 2_565 .
Ag3 Ag2 Ag1' 66.8(4) . .
Ag1 Ag2 Ag1' 6.0(5) . .
C1 Ag3 O12 141.5(3) . 8_454
C1 Ag3 O30 130.1(4) . .
O12 Ag3 O30 84.3(3) 8_454 .
C1 Ag3 Ag2 48.9(2) . .
O12 Ag3 Ag2 101.75(15) 8_454 .
O30 Ag3 Ag2 167.3(2) . .
C1 Ag3 Ag1' 45.6(4) . .
O12 Ag3 Ag1' 148.7(3) 8_454 .
O30 Ag3 Ag1' 109.9(4) . .
Ag2 Ag3 Ag1' 59.5(3) . .
C1 Ag3 Ag4 51.0(2) . .
O12 Ag3 Ag4 102.68(19) 8_454 .
O30 Ag3 Ag4 115.5(2) . .
Ag2 Ag3 Ag4 74.34(3) . .
Ag1' Ag3 Ag4 96.1(3) . .
O21 Ag4 C8 124.2(3) . .
O21 Ag4 C7 152.6(3) . .
C8 Ag4 C7 28.7(3) . .
O21 Ag4 C1 107.1(3) . .
C8 Ag4 C1 127.5(3) . .
C7 Ag4 C1 99.0(3) . .
O21 Ag4 C2 134.2(3) . .
C8 Ag4 C2 100.7(3) . .
C7 Ag4 C2 72.1(3) . .
C1 Ag4 C2 27.1(3) . .
O21 Ag4 Ag5 81.45(18) . .
C8 Ag4 Ag5 43.5(2) . .
C7 Ag4 Ag5 72.11(19) . .
C1 Ag4 Ag5 170.9(2) . .
C2 Ag4 Ag5 144.19(19) . .
O21 Ag4 Ag3 76.41(18) . .
C8 Ag4 Ag3 153.4(2) . .
C7 Ag4 Ag3 130.29(19) . .
C1 Ag4 Ag3 42.8(2) . .
C2 Ag4 Ag3 64.50(19) . .
Ag5 Ag4 Ag3 145.12(4) . .
C8 Ag5 O4 145.2(3) . .
C8 Ag5 O27 126.5(3) . .
O4 Ag5 O27 87.5(3) . .
C8 Ag5 Ag7' 54.1(4) . .
O4 Ag5 Ag7' 107.4(4) . .
O27 Ag5 Ag7' 116.6(3) . .
C8 Ag5 Ag6 52.0(2) . .
O4 Ag5 Ag6 94.53(17) . .
O27 Ag5 Ag6 176.44(18) . .
Ag7' Ag5 Ag6 65.6(2) . .
C8 Ag5 Ag7 49.6(2) . .
O4 Ag5 Ag7 108.7(2) . .
O27 Ag5 Ag7 122.42(19) . .
Ag7' Ag5 Ag7 6.2(3) . .
Ag6 Ag5 Ag7 59.62(9) . .
C8 Ag5 Ag4 51.5(2) . .
O4 Ag5 Ag4 148.8(2) . .
O27 Ag5 Ag4 90.17(18) . .
Ag7' Ag5 Ag4 101.5(3) . .
Ag6 Ag5 Ag4 86.57(3) . .
Ag7 Ag5 Ag4 98.71(11) . .
C8 Ag6 O8 159.4(3) . .
C8 Ag6 O14 93.6(3) . .
O8 Ag6 O14 105.6(3) . .
C8 Ag6 Ag5 47.8(2) . .
O8 Ag6 Ag5 139.70(18) . .
O14 Ag6 Ag5 84.99(16) . .
C8 Ag6 Ag7 51.1(2) . .
O8 Ag6 Ag7 111.1(2) . .
O14 Ag6 Ag7 142.8(2) . .
Ag5 Ag6 Ag7 63.36(7) . .
C8 Ag6 Ag7' 48.0(3) . .
O8 Ag6 Ag7' 116.2(3) . .
O14 Ag6 Ag7' 136.0(3) . .
Ag5 Ag6 Ag7' 54.4(2) . .
Ag7 Ag6 Ag7' 9.1(2) . .
C8 Ag7 O26 119.9(4) . .
C8 Ag7 O23 134.7(4) . .
O26 Ag7 O23 83.7(3) . .
C8 Ag7 Ag6 49.8(2) . .
O26 Ag7 Ag6 169.5(3) . .
O23 Ag7 Ag6 102.9(3) . .
C8 Ag7 Ag5 44.7(2) . .
O26 Ag7 Ag5 115.4(3) . .
O23 Ag7 Ag5 91.1(2) . .
Ag6 Ag7 Ag5 57.02(10) . .
C8 Ag7' O26 124.7(7) . .
C8 Ag7' O23 147.2(7) . .
O26 Ag7' O23 86.6(5) . .
C8 Ag7' Ag5 50.7(3) . .
O26 Ag7' Ag5 131.8(5) . .
O23 Ag7' Ag5 102.6(5) . .
C8 Ag7' Ag6 49.0(3) . .
O26 Ag7' Ag6 162.8(6) . .
O23 Ag7' Ag6 103.7(5) . .
Ag5 Ag7' Ag6 60.0(3) . .
C16 Ag8 O2 168.8(3) . .
C16 Ag8 Ag9 44.3(3) . .
O2 Ag8 Ag9 128.13(19) . .
C16 Ag9 O16 144.2(2) . 4
C16 Ag9 O16 144.2(2) . .
O16 Ag9 O16 71.3(5) 4 .
C16 Ag9 Ag10 55.1(4) . .
O16 Ag9 Ag10 120.1(4) 4 .
O16 Ag9 Ag10 120.1(4) . .
C16 Ag9 Ag8 49.0(2) . .
O16 Ag9 Ag8 152.4(4) 4 .
O16 Ag9 Ag8 98.1(2) . .
Ag10 Ag9 Ag8 87.35(4) . .
C16 Ag9 Ag8 49.0(2) . 4
O16 Ag9 Ag8 98.1(2) 4 4
O16 Ag9 Ag8 152.4(4) . 4
Ag10 Ag9 Ag8 87.35(4) . 4
Ag8 Ag9 Ag8 79.39(5) . 4
C9 Ag10 C16 118.1(4) . .
C9 Ag10 O12 118.1(2) . 5_554
C16 Ag10 O12 95.2(2) . 5_554
C9 Ag10 O12 118.1(2) . 8_454
C16 Ag10 O12 95.2(2) . 8_454
O12 Ag10 O12 107.8(3) 5_554 8_454
C9 Ag10 Ag9 163.2(3) . .
C16 Ag10 Ag9 45.1(3) . .
O12 Ag10 Ag9 69.63(17) 5_554 .
O12 Ag10 Ag9 69.63(17) 8_454 .
C9 Ag10 Ag11 45.5(2) . 4
C16 Ag10 Ag11 141.69(18) . 4
O12 Ag10 Ag11 75.49(17) 5_554 4
O12 Ag10 Ag11 123.05(17) 8_454 4
Ag9 Ag10 Ag11 145.12(3) . 4
C9 Ag10 Ag11 45.5(2) . .
C16 Ag10 Ag11 141.69(18) . .
O12 Ag10 Ag11 123.05(17) 5_554 .
O12 Ag10 Ag11 75.49(17) 8_454 .
Ag9 Ag10 Ag11 145.12(3) . .
Ag11 Ag10 Ag11 59.01(4) 4 .
C9 Ag11 O21 155.4(4) . .
C9 Ag11 O24 100.6(4) . 7_454
O21 Ag11 O24 86.5(3) . 7_454
C9 Ag11 Ag11 46.6(2) . 4
O21 Ag11 Ag11 144.03(15) . 4
O24 Ag11 Ag11 124.01(18) 7_454 4
C9 Ag11 Ag10 50.5(3) . .
O21 Ag11 Ag10 110.22(18) . .
O24 Ag11 Ag10 139.6(2) 7_454 .
Ag11 Ag11 Ag10 60.497(19) 4 .
C9 Ag11 Ag12 49.0(4) . .
O21 Ag11 Ag12 148.86(19) . .
O24 Ag11 Ag12 63.8(2) 7_454 .
Ag11 Ag11 Ag12 61.10(7) 4 .
Ag10 Ag11 Ag12 99.06(9) . .
C9 Ag11 Ag2A 45.4(8) . .
O21 Ag11 Ag2A 148.4(9) . .
O24 Ag11 Ag2A 61.9(9) 7_454 .
Ag11 Ag11 Ag2A 64.8(9) 4 .
Ag10 Ag11 Ag2A 95.9(7) . .
Ag12 Ag11 Ag2A 8.0(5) . .
C9 Ag11 Ag2A 42.3(6) . 4
O21 Ag11 Ag2A 153.4(8) . 4
O24 Ag11 Ag2A 67.0(9) 7_454 4
Ag11 Ag11 Ag2A 59.4(9) 4 4
Ag10 Ag11 Ag2A 92.7(6) . 4
Ag12 Ag11 Ag2A 7.1(4) . 4
Ag2A Ag11 Ag2A 5.4(18) . 4
Ag2A Ag12 C9 69(4) 4 .
Ag2A Ag12 O23 108(7) 4 6_554
C9 Ag12 O23 126.5(3) . 6_554
Ag2A Ag12 O23 147(6) 4 7_454
C9 Ag12 O23 126.5(3) . 7_454
O23 Ag12 O23 86.2(4) 6_554 7_454
Ag2A Ag12 Ag11 89(6) 4 4
C9 Ag12 Ag11 44.6(3) . 4
O23 Ag12 Ag11 83.1(2) 6_554 4
O23 Ag12 Ag11 122.7(3) 7_454 4
Ag2A Ag12 Ag11 111(5) 4 .
C9 Ag12 Ag11 44.6(3) . .
O23 Ag12 Ag11 122.7(3) 6_554 .
O23 Ag12 Ag11 83.1(2) 7_454 .
Ag11 Ag12 Ag11 57.80(14) 4 .
Ag2A Ag2A C9 85.6(14) 4 .
Ag2A Ag2A O25 112.4(13) 4 1_554
C9 Ag2A O25 134.3(12) . 1_554
Ag2A Ag2A O25 60.4(11) 4 4_554
C9 Ag2A O25 126.2(19) . 4_554
O25 Ag2A O25 52.0(7) 1_554 4_554
Ag2A Ag2A C10 86.1(13) 4 .
C9 Ag2A C10 28.9(5) . .
O25 Ag2A C10 107.7(9) 1_554 .
O25 Ag2A C10 103.2(13) 4_554 .
Ag2A Ag2A Ag11 115.2(9) 4 .
C9 Ag2A Ag11 44.3(7) . .
O25 Ag2A Ag11 132(2) 1_554 .
O25 Ag2A Ag11 170.5(13) 4_554 .
C10 Ag2A Ag11 67.5(7) . .
Ag2A Ag2A Ag11 59.4(9) 4 4
C9 Ag2A Ag11 41.3(6) . 4
O25 Ag2A Ag11 168.2(18) 1_554 4
O25 Ag2A Ag11 119.1(19) 4_554 4
C10 Ag2A Ag11 64.8(7) . 4
Ag11 Ag2A Ag11 55.7(4) . 4
C17 Ag13 O6 129.6(3) . .
C17 Ag13 O3 129.0(3) . 8_445
O6 Ag13 O3 79.7(2) . 8_445
C17 Ag13 C18 27.7(3) . .
O6 Ag13 C18 138.7(3) . .
O3 Ag13 C18 140.7(2) 8_445 .
C17 Ag13 Ag15 45.0(2) . .
O6 Ag13 Ag15 86.7(2) . .
O3 Ag13 Ag15 116.9(2) 8_445 .
C18 Ag13 Ag15 68.5(2) . .
C17 Ag13 Ag14 42.7(2) . .
O6 Ag13 Ag14 126.28(19) . .
O3 Ag13 Ag14 86.61(19) 8_445 .
C18 Ag13 Ag14 64.6(2) . .
Ag15 Ag13 Ag14 54.46(3) . .
C17 Ag14 O10 154.6(3) . .
C17 Ag14 O9 124.0(3) . .
O10 Ag14 O9 80.4(2) . .
C17 Ag14 Ag15 49.0(2) . .
O10 Ag14 Ag15 134.47(16) . .
O9 Ag14 Ag15 89.06(14) . .
C17 Ag14 Ag16 52.0(2) . .
O10 Ag14 Ag16 103.48(16) . .
O9 Ag14 Ag16 150.62(18) . .
Ag15 Ag14 Ag16 67.19(2) . .
C17 Ag14 Ag13 47.2(2) . .
O10 Ag14 Ag13 156.63(16) . .
O9 Ag14 Ag13 82.59(18) . .
Ag15 Ag14 Ag13 60.77(3) . .
Ag16 Ag14 Ag13 99.20(3) . .
C17 Ag15 O22 137.6(3) . .
C17 Ag15 O15 137.0(3) . 7_455
O22 Ag15 O15 85.0(3) . 7_455
C17 Ag15 Ag14 48.4(2) . .
O22 Ag15 Ag14 137.70(16) . .
O15 Ag15 Ag14 99.59(15) 7_455 .
C17 Ag15 Ag13 49.3(2) . .
O22 Ag15 Ag13 92.0(2) . .
O15 Ag15 Ag13 152.07(16) 7_455 .
Ag14 Ag15 Ag13 64.77(3) . .
C17 Ag15 Ag16 48.2(2) . .
O22 Ag15 Ag16 161.94(15) . .
O15 Ag15 Ag16 93.57(16) 7_455 .
Ag14 Ag15 Ag16 60.30(2) . .
Ag13 Ag15 Ag16 97.46(3) . .
O20 Ag16 O20 150.8(4) 7_455 8_445
O20 Ag16 C17 107.7(3) 7_455 2
O20 Ag16 C17 89.3(3) 8_445 2
O20 Ag16 C17 89.3(3) 7_455 .
O20 Ag16 C17 107.7(3) 8_445 .
C17 Ag16 C17 109.4(4) 2 .
O20 Ag16 Ag14 72.93(17) 7_455 2
O20 Ag16 Ag14 108.14(17) 8_445 2
C17 Ag16 Ag14 43.27(19) 2 2
C17 Ag16 Ag14 133.41(19) . 2
O20 Ag16 Ag14 108.14(17) 7_455 .
O20 Ag16 Ag14 72.93(17) 8_445 .
C17 Ag16 Ag14 133.41(19) 2 .
C17 Ag16 Ag14 43.27(19) . .
Ag14 Ag16 Ag14 175.95(6) 2 .
O20 Ag16 Ag15 123.11(17) 7_455 2
O20 Ag16 Ag15 57.08(17) 8_445 2
C17 Ag16 Ag15 40.88(19) 2 2
C17 Ag16 Ag15 138.6(2) . 2
Ag14 Ag16 Ag15 52.50(2) 2 2
Ag14 Ag16 Ag15 127.47(2) . 2
O20 Ag16 Ag15 57.08(17) 7_455 .
O20 Ag16 Ag15 123.11(17) 8_445 .
C17 Ag16 Ag15 138.6(2) 2 .
C17 Ag16 Ag15 40.88(19) . .
Ag14 Ag16 Ag15 127.47(2) 2 .
Ag14 Ag16 Ag15 52.50(2) . .
Ag15 Ag16 Ag15 179.37(6) 2 .
C4 S1 C3 96.1(5) . .
C4 S1' C6 95.4(7) . .
C4 C5 C6 102.6(19) . .
C2 C1 Ag2 144.9(7) . .
C2 C1 Ag3 134.2(7) . .
Ag2 C1 Ag3 80.8(3) . .
C2 C1 Ag1' 95.2(7) . .
Ag2 C1 Ag1' 85.3(5) . .
Ag3 C1 Ag1' 91.3(5) . .
C2 C1 Ag1 93.9(6) . .
Ag2 C1 Ag1 81.8(3) . .
Ag3 C1 Ag1 97.9(4) . .
Ag1' C1 Ag1 8.1(6) . .
C2 C1 Ag4 80.0(6) . .
Ag2 C1 Ag4 103.4(3) . .
Ag3 C1 Ag4 86.2(3) . .
Ag1' C1 Ag4 170.5(6) . .
Ag1 C1 Ag4 173.9(4) . .
C1 C2 C3 178.8(9) . .
C1 C2 Ag4 72.9(6) . .
C3 C2 Ag4 107.8(5) . .
C1 C2 Ag1 59.6(5) . .
C3 C2 Ag1 119.6(6) . .
Ag4 C2 Ag1 132.5(4) . .
C1 C2 Ag1' 58.4(6) . .
C3 C2 Ag1' 120.9(7) . .
Ag4 C2 Ag1' 130.7(5) . .
Ag1 C2 Ag1' 6.9(5) . .
C6 C3 C2 122.5(8) . .
C6 C3 S1 114.1(7) . .
C2 C3 S1 123.4(7) . .
C5 C4 S1 117.7(14) . .
C5 C4 S1' 5.5(14) . .
S1 C4 S1' 121.6(8) . .
C3 C6 C7 125.5(8) . .
C3 C6 C5 109.3(13) . .
C7 C6 C5 125.2(13) . .
C3 C6 S1' 112.7(7) . .
C7 C6 S1' 121.7(7) . .
C5 C6 S1' 5.0(13) . .
C8 C7 C6 173.6(9) . .
C8 C7 Ag4 74.8(6) . .
C6 C7 Ag4 111.6(6) . .
C7 C8 Ag5 160.5(7) . .
C7 C8 Ag7' 117.9(8) . .
Ag5 C8 Ag7' 75.2(4) . .
C7 C8 Ag6 114.3(7) . .
Ag5 C8 Ag6 80.2(3) . .
Ag7' C8 Ag6 83.0(4) . .
C7 C8 Ag7 109.2(7) . .
Ag5 C8 Ag7 85.6(3) . .
Ag7' C8 Ag7 11.8(3) . .
Ag6 C8 Ag7 79.2(3) . .
C7 C8 Ag4 76.5(5) . .
Ag5 C8 Ag4 85.0(3) . .
Ag7' C8 Ag4 146.7(5) . .
Ag6 C8 Ag4 120.1(4) . .
Ag7 C8 Ag4 156.6(4) . .
C12 S2 C11 90.8(7) . .
C10 C9 Ag11 136.4(3) . 4
C10 C9 Ag11 136.4(3) . .
Ag11 C9 Ag11 86.8(5) 4 .
C10 C9 Ag2A 90.1(11) . 4
Ag11 C9 Ag2A 90.3(13) 4 4
Ag11 C9 Ag2A 96.3(10) . 4
C10 C9 Ag2A 90.1(11) . .
Ag11 C9 Ag2A 96.3(10) 4 .
Ag11 C9 Ag2A 90.3(13) . .
Ag2A C9 Ag2A 9(3) 4 .
C10 C9 Ag12 99.6(9) . .
Ag11 C9 Ag12 86.4(4) 4 .
Ag11 C9 Ag12 86.4(4) . .
Ag2A C9 Ag12 10.5(7) 4 .
Ag2A C9 Ag12 10.5(7) . .
C10 C9 Ag10 93.5(9) . .
Ag11 C9 Ag10 84.1(4) 4 .
Ag11 C9 Ag10 84.1(4) . .
Ag2A C9 Ag10 174.3(14) 4 .
Ag2A C9 Ag10 174.3(13) . .
Ag12 C9 Ag10 166.9(7) . .
C9 C10 C11 173.4(13) . .
C9 C10 Ag2A 61.1(9) . 4
C11 C10 Ag2A 125.6(10) . 4
C9 C10 Ag2A 61.1(9) . .
C11 C10 Ag2A 125.6(10) . .
Ag2A C10 Ag2A 8(3) 4 .
C14 C11 C10 125.3(11) . .
C14 C11 S2 110.0(9) . .
C10 C11 S2 124.6(10) . .
C13 C12 S2 119.7(11) . .
C12 C13 C14 106.4(12) . .
C11 C14 C15 120.5(11) . .
C11 C14 C13 113.1(11) . .
C15 C14 C13 126.4(11) . .
C16 C15 C14 179.1(14) . .
C15 C16 Ag9 169.9(12) . .
C15 C16 Ag8 98.6(6) . 4
Ag9 C16 Ag8 86.7(3) . 4
C15 C16 Ag8 98.6(6) . .
Ag9 C16 Ag8 86.7(3) . .
Ag8 C16 Ag8 115.3(6) 4 .
C15 C16 Ag10 90.1(9) . .
Ag9 C16 Ag10 79.8(5) . .
Ag8 C16 Ag10 120.9(3) 4 .
Ag8 C16 Ag10 120.9(3) . .
C20 S3 C19 95.3(8) . .
C19 C21 C20 111(3) . .
C18 C17 Ag14 135.0(7) . .
C18 C17 Ag15 141.7(7) . .
Ag14 C17 Ag15 82.7(3) . .
C18 C17 Ag13 87.2(6) . .
Ag14 C17 Ag13 90.1(3) . .
Ag15 C17 Ag13 85.7(3) . .
C18 C17 Ag16 98.5(6) . .
Ag14 C17 Ag16 84.7(3) . .
Ag15 C17 Ag16 90.9(3) . .
Ag13 C17 Ag16 174.1(4) . .
C17 C18 C19 173.0(9) . .
C17 C18 Ag13 65.1(6) . .
C19 C18 Ag13 121.7(6) . .
C19 C19 C18 123.7(5) 2 .
C19 C19 C21 108.3(19) 2 .
C18 C19 C21 128(2) . .
C19 C19 S3 113.1(4) 2 .
C18 C19 S3 123.1(7) . .
C21 C19 S3 5(2) . .
C21 C20 C21 101(4) . 2
C21 C20 S3 112(2) . 2
C21 C20 S3 11(2) 2 2
C21 C20 S3 11(2) . .
C21 C20 S3 112(2) 2 .
S3 C20 S3 123.1(14) 2 .
O1 N1 O3 122.3(9) . .
O1 N1 O2 119.6(9) . .
O3 N1 O2 118.1(9) . .
N1 O2 Ag8 106.6(6) . .
N1 O3 Ag13 97.2(6) . 8_454
O4 N2 O5 121.9(9) . .
O4 N2 O6 121.2(8) . .
O5 N2 O6 116.9(8) . .
N2 O4 Ag5 117.6(6) . .
N2 O6 Ag13 102.1(5) . .
O9 N3 O7 122.0(8) . .
O9 N3 O8 119.7(7) . .
O7 N3 O8 118.3(7) . .
N3 O7 Ag1 101.3(6) . 2_565
N3 O8 Ag6 108.9(5) . .
N3 O9 Ag14 123.2(5) . .
O11 N4 O10 122.2(8) . .
O11 N4 O12 120.2(7) . .
O10 N4 O12 117.5(8) . .
N4 O10 Ag14 107.9(5) . .
N4 O12 Ag3 114.1(5) . 8_445
N4 O12 Ag10 114.1(5) . 5_445
Ag3 O12 Ag10 130.9(3) 8_445 5_445
O14 N5 O15 125.1(8) . .
O14 N5 O13 116.2(7) . .
O15 N5 O13 118.7(8) . .
N5 O13 Ag2 104.3(5) . 2_565
N5 O14 Ag6 120.9(6) . .
N5 O15 Ag15 112.5(6) . 7_454
O18 N6 O16 121.9(11) . .
O18 N6 O17 119.7(10) . .
O16 N6 O17 118.4(11) . .
N6 O16 Ag9 107.0(7) . .
N6 O17 Ag1' 92.9(8) . 7_464
N6 O17 Ag1 96.6(7) . 7_464
Ag1' O17 Ag1 7.0(6) 7_464 7_464
N6 O18 Ag1' 91.6(8) . 7_464
N6 O18 Ag1 92.9(7) . 7_464
Ag1' O18 Ag1 6.0(6) 7_464 7_464
O19 N7 O20 120.0(8) . .
O19 N7 O21 120.6(8) . .
O20 N7 O21 119.4(8) . .
N7 O20 Ag16 113.1(6) . 7_454
N7 O21 Ag4 113.5(5) . .
N7 O21 Ag11 125.3(5) . .
Ag4 O21 Ag11 121.2(3) . .
O22 N8 O23 120.7(8) . .
O22 N8 O24 117.3(8) . .
O23 N8 O24 122.0(8) . .
N8 O22 Ag15 101.7(5) . .
N8 O23 Ag12 109.8(6) . 6
N8 O23 Ag7' 105.8(6) . .
Ag12 O23 Ag7' 143.2(4) 6 .
N8 O23 Ag7 100.5(5) . .
Ag12 O23 Ag7 149.7(3) 6 .
Ag7' O23 Ag7 10.6(3) . .
N8 O24 Ag11 126.4(6) . 7_455
O25 N9 O25 120.5(14) 4 .
O25 N9 O26 119.7(7) 4 .
O25 N9 O26 119.7(7) . .
N9 O25 Ag2A 97.4(15) . 1_556
N9 O25 Ag2A 90.1(13) . 4_556
Ag2A O25 Ag2A 7(2) 1_556 4_556
N9 O26 Ag7' 114.9(4) . 4
N9 O26 Ag7' 114.9(4) . .
Ag7' O26 Ag7' 124.8(7) 4 .
N9 O26 Ag7 105.1(3) . 4
Ag7' O26 Ag7 11.6(3) 4 4
Ag7' O26 Ag7 136.4(5) . 4
N9 O26 Ag7 105.1(3) . .
Ag7' O26 Ag7 136.4(5) 4 .
Ag7' O26 Ag7 11.6(3) . .
Ag7 O26 Ag7 147.8(5) 4 .
O28 N10 O27 120.5(5) . 4
O28 N10 O27 120.5(5) . .
O27 N10 O27 119.0(11) 4 .
N10 O27 Ag5 107.9(6) . .
O29 N11 O29 121.0(12) 4 .
O29 N11 O30 119.5(6) 4 .
O29 N11 O30 119.5(6) . .
N11 O30 Ag3 100.5(2) . 4
N11 O30 Ag3 100.5(2) . .
Ag3 O30 Ag3 158.1(4) 4 .
O32 N12 O32 122.4(17) . 4
O32 N12 O31 118.8(9) . .
O32 N12 O31 118.8(9) 4 .

loop_
_geom_bond_atom_site_label_1
_geom_bond_atom_site_label_2
_geom_bond_distance
_geom_bond_site_symmetry_2
Ag1 C1 2.320(10) .
Ag1 O17 2.467(11) 7_465
Ag1 O7 2.469(9) 2_565
Ag1 O18 2.573(10) 7_465
Ag1 C2 2.683(10) .
Ag1 Ag2 2.936(5) .
Ag1' C1 2.306(18) .
Ag1' O17 2.319(19) 7_465
Ag1' O18 2.376(18) 7_465
Ag1' C2 2.695(18) .
Ag1' Ag2 3.027(16) .
Ag1' Ag3 3.228(18) .
Ag2 C1 2.160(9) .
Ag2 O13 2.293(6) 2_565
Ag2 Ag3 2.8298(11) .
Ag3 C1 2.206(9) .
Ag3 O12 2.347(7) 8_454
Ag3 O30 2.462(2) .
Ag3 Ag4 3.2398(12) .
Ag4 O21 2.339(6) .
Ag4 C8 2.442(8) .
Ag4 C7 2.461(8) .
Ag4 C1 2.523(8) .
Ag4 C2 2.600(9) .
Ag4 Ag5 3.1095(13) .
Ag5 C8 2.150(9) .
Ag5 O4 2.314(7) .
Ag5 O27 2.384(7) .
Ag5 Ag7' 2.684(12) .
Ag5 Ag6 2.8578(12) .
Ag5 Ag7 3.045(5) .
Ag6 C8 2.285(8) .
Ag6 O8 2.364(7) .
Ag6 O14 2.566(7) .
Ag6 Ag7 2.939(6) .
Ag6 Ag7' 3.004(12) .
Ag7 C8 2.327(10) .
Ag7 O26 2.366(6) .
Ag7 O23 2.573(9) .
Ag7' C8 2.247(15) .
Ag7' O26 2.338(14) .
Ag7' O23 2.468(15) .
Ag8 C16 2.288(8) .
Ag8 O2 2.467(8) .
Ag8 Ag9 3.0270(14) .
Ag9 C16 2.116(12) .
Ag9 O16 2.328(9) 4
Ag9 O16 2.328(9) .
Ag9 Ag10 2.9377(16) .
Ag9 Ag8 3.0269(14) 4
Ag10 C9 2.359(13) .
Ag10 C16 2.447(14) .
Ag10 O12 2.485(7) 5_554
Ag10 O12 2.485(7) 8_454
Ag10 Ag11 3.0436(13) 4
Ag10 Ag11 3.0436(13) .
Ag11 C9 2.181(10) .
Ag11 O21 2.372(6) .
Ag11 O24 2.580(8) 7_454
Ag11 Ag11 2.9977(16) 4
Ag11 Ag12 3.101(7) .
Ag11 Ag2A 3.12(4) .
Ag11 Ag2A 3.28(3) 4
Ag12 Ag2A 0.43(3) 4
Ag12 C9 2.346(15) .
Ag12 O23 2.458(8) 6_554
Ag12 O23 2.458(8) 7_454
Ag12 Ag11 3.101(7) 4
Ag2A Ag2A 0.34(11) 4
Ag2A C9 2.23(3) .
Ag2A O25 2.35(3) 1_554
Ag2A O25 2.50(4) 4_554
Ag2A C10 2.54(2) .
Ag2A Ag11 3.28(3) 4
Ag13 C17 2.344(9) .
Ag13 O6 2.406(7) .
Ag13 O3 2.557(9) 8_445
Ag13 C18 2.581(8) .
Ag13 Ag15 3.0815(13) .
Ag13 Ag14 3.1944(12) .
Ag14 C17 2.166(8) .
Ag14 O10 2.324(6) .
Ag14 O9 2.509(7) .
Ag14 Ag15 2.8736(11) .
Ag14 Ag16 3.1462(8) .
Ag15 C17 2.185(8) .
Ag15 O22 2.462(7) .
Ag15 O15 2.494(7) 7_455
Ag15 Ag16 3.3387(8) .
Ag16 O20 2.470(7) 7_455
Ag16 O20 2.470(7) 8_445
Ag16 C17 2.491(9) 2
Ag16 C17 2.491(9) .
Ag16 Ag14 3.1462(8) 2
Ag16 Ag15 3.3387(8) 2
S1 C4 1.548(12) .
S1 C3 1.658(9) .
S1' C4 1.568(14) .
S1' C6 1.682(13) .
C5 C4 1.49(3) .
C5 C6 1.59(3) .
C1 C2 1.201(12) .
C2 C3 1.430(12) .
C3 C6 1.392(12) .
C6 C7 1.408(12) .
C7 C8 1.215(12) .
S2 C12 1.661(17) .
S2 C11 1.711(12) .
C9 C10 1.228(17) .
C9 Ag11 2.181(10) 4
C9 Ag2A 2.23(3) 4
C10 C11 1.430(17) .
C10 Ag2A 2.54(2) 4
C11 C14 1.380(18) .
C12 C13 1.29(2) .
C13 C14 1.496(16) .
C14 C15 1.429(17) .
C15 C16 1.214(17) .
C16 Ag8 2.288(7) 4
S3 C20 1.549(12) .
S3 C19 1.697(14) .
C21 C19 1.43(5) .
C21 C20 1.48(5) .
C17 C18 1.200(13) .
C18 C19 1.432(13) .
C19 C19 1.391(16) 2
C20 C21 1.48(5) 2
C20 S3 1.549(12) 2
N1 O1 1.216(11) .
N1 O3 1.240(10) .
N1 O2 1.272(10) .
O3 Ag13 2.557(9) 8_454
N2 O4 1.233(10) .
N2 O5 1.254(10) .
N2 O6 1.267(10) .
N3 O9 1.215(9) .
N3 O7 1.233(10) .
N3 O8 1.260(9) .
O7 Ag1 2.469(9) 2_565
N4 O11 1.211(10) .
N4 O10 1.243(9) .
N4 O12 1.275(9) .
O12 Ag3 2.347(7) 8_445
O12 Ag10 2.485(7) 5_445
N5 O14 1.218(10) .
N5 O15 1.228(9) .
N5 O13 1.278(10) .
O13 Ag2 2.293(6) 2_565
O15 Ag15 2.494(7) 7_454
N6 O18 1.220(12) .
N6 O16 1.260(13) .
N6 O17 1.271(14) .
O17 Ag1' 2.319(19) 7_464
O17 Ag1 2.467(11) 7_464
O18 Ag1' 2.376(18) 7_464
O18 Ag1 2.573(10) 7_464
N7 O19 1.233(10) .
N7 O20 1.240(10) .
N7 O21 1.255(9) .
O20 Ag16 2.470(7) 7_454
N8 O22 1.229(9) .
N8 O23 1.237(9) .
N8 O24 1.239(9) .
O23 Ag12 2.458(8) 6
O24 Ag11 2.580(8) 7_455
N9 O25 1.228(10) 4
N9 O25 1.228(10) .
N9 O26 1.266(16) .
O25 Ag2A 2.35(3) 1_556
O25 Ag2A 2.50(4) 4_556
O26 Ag7' 2.338(14) 4
O26 Ag7 2.366(6) 4
N10 O28 1.211(15) .
N10 O27 1.270(8) 4
N10 O27 1.270(8) .
N11 O29 1.226(9) 4
N11 O29 1.226(9) .
N11 O30 1.263(14) .
O30 Ag3 2.4618(19) 4
N12 O32 1.204(11) .
N12 O32 1.204(11) 4
N12 O31 1.28(2) .
